data_7124755
loop_
_publ_author_name
'Kuznetsov, Denis A.'
'Konev, Dmitry V.'
'Komarova, Natal'ya S.'
'Ionov, Andrey M.'
'Mozhchil, Rais N.'
'Fedyanin, Ivan V.'

_publ_section_title
;
 Ni-based heterogeneous catalyst from a designed molecular precursor for
 the efficient electrochemical water oxidation.
;
_journal_issue 59
_journal_name_full 'Chemical communications (Cambridge, England)'
_journal_page_first 9255
_journal_page_last 9258
_journal_paper_doi 10.1039/c6cc04400j
_journal_volume 52
_journal_year 2016
_chemical_formula_moiety 'C16 H46 Mo2 N2 Ni2 O16'
_chemical_formula_sum 'C16 H46 Mo2 N2 Ni2 O16'
_chemical_formula_weight 831.85
_space_group_crystal_system monoclinic
_space_group_IT_number 14
_space_group_name_Hall '-P 2yn'
_space_group_name_H-M_alt 'P 1 21/n 1'
_atom_sites_solution_hydrogens mixed
_audit_creation_method 'Modified SHELXL output'
_audit_update_record
;
2016-04-11 deposited with the CCDC.
2016-06-17 downloaded from the CCDC.
;
_cell_angle_alpha 90
_cell_angle_beta 91.8930(10)
_cell_angle_gamma 90
_cell_formula_units_Z 2
_cell_length_a 12.0683(6)
_cell_length_b 10.1464(5)
_cell_length_c 12.6315(6)
_cell_measurement_reflns_used 8780
_cell_measurement_temperature 120(2)
_cell_measurement_theta_max 30.54
_cell_measurement_theta_min 2.30
_cell_volume 1545.88(13)
_computing_cell_refinement 'Bruker SAINT'
_computing_data_collection 'Bruker APEX2'
_computing_data_reduction 'Bruker SAINT'
_computing_molecular_graphics 'SHELXTL (Sheldrick, 2008b)'
_computing_publication_material 'SHELXTL (Sheldrick, 2008b)'
_computing_structure_refinement 'SHELXL (Sheldrick, 2015)'
_computing_structure_solution 'SHELXD (Sheldrick, 2010)'
_diffrn_ambient_temperature 120(2)
_diffrn_detector_type 'Bruker APEX II CCD area detector'
_diffrn_measured_fraction_theta_full 1.000
_diffrn_measured_fraction_theta_max 1.000
_diffrn_measurement_device_type 'Bruker APEX DUO diffractometer'
_diffrn_measurement_method '\o scans'
_diffrn_radiation_type MoK\a
_diffrn_radiation_wavelength 0.71073
_diffrn_reflns_av_R_equivalents 0.0323
_diffrn_reflns_av_unetI/netI 0.0256
_diffrn_reflns_Laue_measured_fraction_full 1.000
_diffrn_reflns_Laue_measured_fraction_max 1.000
_diffrn_reflns_limit_h_max 16
_diffrn_reflns_limit_h_min -16
_diffrn_reflns_limit_k_max 14
_diffrn_reflns_limit_k_min -14
_diffrn_reflns_limit_l_max 17
_diffrn_reflns_limit_l_min -17
_diffrn_reflns_number 20049
_diffrn_reflns_point_group_measured_fraction_full 1.000
_diffrn_reflns_point_group_measured_fraction_max 1.000
_diffrn_reflns_theta_full 30.000
_diffrn_reflns_theta_max 30.000
_diffrn_reflns_theta_min 2.296
_exptl_absorpt_coefficient_mu 2.059
_exptl_absorpt_correction_T_max 0.862
_exptl_absorpt_correction_T_min 0.756
_exptl_absorpt_correction_type multi-scan
_exptl_absorpt_process_details 'SADABS (Sheldrick, 2008a)'
_exptl_crystal_colour_modifier light
_exptl_crystal_colour_primary green
_exptl_crystal_density_diffrn 1.787
_exptl_crystal_description prism
_exptl_crystal_F_000 848
_exptl_crystal_size_max 0.400
_exptl_crystal_size_mid 0.380
_exptl_crystal_size_min 0.320
_refine_diff_density_max 0.508
_refine_diff_density_min -0.468
_refine_diff_density_rms 0.080
_refine_ls_extinction_method none
_refine_ls_goodness_of_fit_ref 1.040
_refine_ls_hydrogen_treatment mixed
_refine_ls_matrix_type full
_refine_ls_number_parameters 183
_refine_ls_number_reflns 4500
_refine_ls_number_restraints 0
_refine_ls_restrained_S_all 1.040
_refine_ls_R_factor_all 0.0264
_refine_ls_R_factor_gt 0.0217
_refine_ls_shift/su_max 0.002
_refine_ls_shift/su_mean 0.000
_refine_ls_structure_factor_coef Fsqd
_refine_ls_weighting_details 'w=1/[\s^2^(Fo^2^)+(0.0200P)^2^+1.0000P] where P=(Fo^2^+2Fc^2^)/3'
_refine_ls_weighting_scheme calc
_refine_ls_wR_factor_gt 0.0502
_refine_ls_wR_factor_ref 0.0522
_reflns_Friedel_coverage 0.000
_reflns_number_gt 4001
_reflns_number_total 4500
_reflns_threshold_expression 'I > 2\s(I)'
_cod_data_source_file c6cc04400j2.cif
_cod_data_source_block dk150821
_cod_original_sg_symbol_H-M 'P 21/n'
_cod_database_code 7124755
_publ_contact_name 'Fedyanin, Ivan V.'
_publ_contact_email octy@xrlab.ineos.ac.ru
_shelx_shelxl_version_number 2014/7
_shelx_space_group_comment
;
The symmetry employed for this shelxl refinement is uniquely defined
by the following loop, which should always be used as a source of
symmetry information in preference to the above space-group names.
They are only intended as comments.
;
_shelx_estimated_absorpt_t_min 0.493
_shelx_estimated_absorpt_t_max 0.559

loop_
_space_group_symop_operation_xyz
'x, y, z'
'-x+1/2, y+1/2, -z+1/2'
'-x, -y, -z'
'x-1/2, -y-1/2, z-1/2'

loop_
_atom_site_label
_atom_site_type_symbol
_atom_site_fract_x
_atom_site_fract_y
_atom_site_fract_z
_atom_site_U_iso_or_equiv
_atom_site_adp_type
_atom_site_occupancy
_atom_site_site_symmetry_order
_atom_site_calc_flag
_atom_site_refinement_flags_posn
_atom_site_refinement_flags_adp
Mo1 Mo 0.57610(2) 0.30427(2) 0.84903(2) 0.01398(4) Uani 1 1 d . .
Ni1 Ni 0.54670(2) 0.60992(2) 0.93060(2) 0.01242(5) Uani 1 1 d . .
O1 O 0.53373(12) 0.34144(13) 0.72157(10) 0.0225(3) Uani 1 1 d . .
O2 O 0.69288(11) 0.21238(13) 0.83474(11) 0.0232(3) Uani 1 1 d . .
O3 O 0.65892(9) 0.47503(12) 0.87897(9) 0.0153(2) Uani 1 1 d . .
O4 O 0.45117(9) 0.44458(11) 0.91045(9) 0.0135(2) Uani 1 1 d . .
O5 O 0.45782(11) 0.16925(12) 0.86150(10) 0.0202(3) Uani 1 1 d . .
O6 O 0.57755(10) 0.28050(12) 1.01346(9) 0.0157(2) Uani 1 1 d . .
O7 O 0.65703(11) 0.76041(13) 0.97083(11) 0.0202(3) Uani 1 1 d . .
H7 H 0.630(2) 0.796(2) 1.019(2) 0.033(7) Uiso 1 1 d . .
O8 O 0.51583(11) 0.67936(13) 0.78063(10) 0.0203(3) Uani 1 1 d . .
N1 N 0.52723(13) 0.68638(16) 0.60325(12) 0.0217(3) Uani 1 1 d . .
C3 C 0.77550(15) 0.4871(2) 0.89277(17) 0.0259(4) Uani 1 1 d . .
H3A H 0.7978 0.5776 0.8766 0.039 Uiso 1 1 calc R U
H3B H 0.8119 0.4260 0.8450 0.039 Uiso 1 1 calc R U
H3C H 0.7974 0.4661 0.9662 0.039 Uiso 1 1 calc R U
C4 C 0.34816(14) 0.46266(18) 0.85281(14) 0.0188(3) Uani 1 1 d . .
H4A H 0.3009 0.3853 0.8624 0.028 Uiso 1 1 calc R U
H4B H 0.3623 0.4739 0.7774 0.028 Uiso 1 1 calc R U
H4C H 0.3107 0.5412 0.8792 0.028 Uiso 1 1 calc R U
C5 C 0.3976(2) 0.1158(2) 0.77352(17) 0.0341(5) Uani 1 1 d . .
H5A H 0.3290 0.0756 0.7975 0.051 Uiso 1 1 calc R U
H5B H 0.4426 0.0487 0.7394 0.051 Uiso 1 1 calc R U
H5C H 0.3795 0.1862 0.7227 0.051 Uiso 1 1 calc R U
C6 C 0.61302(17) 0.16364(18) 1.06543(15) 0.0233(4) Uani 1 1 d . .
H6A H 0.6732 0.1235 1.0264 0.035 Uiso 1 1 calc R U
H6B H 0.5508 0.1018 1.0682 0.035 Uiso 1 1 calc R U
H6C H 0.6396 0.1847 1.1376 0.035 Uiso 1 1 calc R U
C7 C 0.6925(2) 0.8574(2) 0.89662(17) 0.0311(5) Uani 1 1 d . .
H7A H 0.7435 0.9193 0.9326 0.047 Uiso 1 1 calc R U
H7B H 0.6279 0.9053 0.8677 0.047 Uiso 1 1 calc R U
H7C H 0.7305 0.8137 0.8389 0.047 Uiso 1 1 calc R U
C8 C 0.55966(15) 0.64384(17) 0.69833(13) 0.0172(3) Uani 1 1 d . .
H8A H 0.6195 0.5831 0.7036 0.021 Uiso 1 1 calc R U
C9 C 0.5857(2) 0.6499(2) 0.50896(15) 0.0333(5) Uani 1 1 d . .
H9A H 0.5325 0.6171 0.4549 0.050 Uiso 1 1 calc R U
H9B H 0.6398 0.5807 0.5267 0.050 Uiso 1 1 calc R U
H9C H 0.6242 0.7271 0.4817 0.050 Uiso 1 1 calc R U
C10 C 0.4379(2) 0.7816(3) 0.59030(19) 0.0421(6) Uani 1 1 d . .
H10A H 0.3845 0.7506 0.5357 0.063 Uiso 1 1 calc R U
H10B H 0.4684 0.8668 0.5690 0.063 Uiso 1 1 calc R U
H10C H 0.4005 0.7918 0.6575 0.063 Uiso 1 1 calc R U

loop_
_atom_site_aniso_label
_atom_site_aniso_U_11
_atom_site_aniso_U_22
_atom_site_aniso_U_33
_atom_site_aniso_U_23
_atom_site_aniso_U_13
_atom_site_aniso_U_12
Mo1 0.01792(7) 0.01241(7) 0.01168(7) -0.00045(5) 0.00184(5) 0.00005(5)
Ni1 0.01449(10) 0.01113(10) 0.01168(10) 0.00117(7) 0.00102(8) -0.00062(7)
O1 0.0307(7) 0.0230(7) 0.0138(6) 0.0003(5) -0.0006(5) -0.0041(5)
O2 0.0268(7) 0.0198(6) 0.0235(7) -0.0016(5) 0.0076(5) 0.0042(5)
O3 0.0128(5) 0.0147(6) 0.0185(6) 0.0003(4) 0.0015(4) -0.0002(4)
O4 0.0136(5) 0.0141(5) 0.0127(5) -0.0001(4) -0.0012(4) -0.0006(4)
O5 0.0279(7) 0.0161(6) 0.0165(6) -0.0017(5) -0.0013(5) -0.0054(5)
O6 0.0192(6) 0.0137(5) 0.0143(5) 0.0020(4) 0.0007(5) 0.0029(4)
O7 0.0239(7) 0.0178(6) 0.0194(6) -0.0019(5) 0.0061(5) -0.0060(5)
O8 0.0252(7) 0.0208(6) 0.0151(6) 0.0048(5) 0.0031(5) 0.0022(5)
N1 0.0240(8) 0.0257(8) 0.0151(7) 0.0025(6) -0.0028(6) 0.0007(6)
C3 0.0136(8) 0.0257(10) 0.0383(11) -0.0046(8) 0.0003(7) -0.0008(7)
C4 0.0155(8) 0.0212(8) 0.0195(8) 0.0017(7) -0.0039(6) -0.0011(6)
C5 0.0498(14) 0.0273(11) 0.0245(10) -0.0012(8) -0.0094(9) -0.0163(10)
C6 0.0317(10) 0.0181(8) 0.0203(9) 0.0054(7) 0.0051(8) 0.0094(7)
C7 0.0406(12) 0.0232(10) 0.0301(11) 0.0009(8) 0.0126(9) -0.0129(9)
C8 0.0192(8) 0.0154(8) 0.0170(8) 0.0023(6) -0.0010(6) -0.0015(6)
C9 0.0436(13) 0.0426(12) 0.0137(9) 0.0019(8) 0.0009(8) 0.0065(10)
C10 0.0397(13) 0.0563(16) 0.0298(11) 0.0120(11) -0.0040(10) 0.0211(12)

loop_
_atom_type_symbol
_atom_type_description
_atom_type_scat_dispersion_real
_atom_type_scat_dispersion_imag
_atom_type_scat_source
C C 0.0033 0.0016 'International Tables Vol C Tables 4.2.6.8 and 6.1.1.4'
H H 0.0000 0.0000 'International Tables Vol C Tables 4.2.6.8 and 6.1.1.4'
N N 0.0061 0.0033 'International Tables Vol C Tables 4.2.6.8 and 6.1.1.4'
O O 0.0106 0.0060 'International Tables Vol C Tables 4.2.6.8 and 6.1.1.4'
Ni Ni 0.3393 1.1124 'International Tables Vol C Tables 4.2.6.8 and 6.1.1.4'
Mo Mo -1.6832 0.6857 'International Tables Vol C Tables 4.2.6.8 and 6.1.1.4'

loop_
_geom_angle_atom_site_label_1
_geom_angle_atom_site_label_2
_geom_angle_atom_site_label_3
_geom_angle
_geom_angle_site_symmetry_1
_geom_angle_site_symmetry_3
O2 Mo1 O1 104.05(7) . .
O2 Mo1 O5 103.29(6) . .
O1 Mo1 O5 91.91(6) . .
O2 Mo1 O3 94.75(6) . .
O1 Mo1 O3 96.71(6) . .
O5 Mo1 O3 157.49(5) . .
O2 Mo1 O6 93.57(6) . .
O1 Mo1 O6 161.90(6) . .
O5 Mo1 O6 79.88(5) . .
O3 Mo1 O6 85.73(5) . .
O2 Mo1 O4 163.02(6) . .
O1 Mo1 O4 90.12(6) . .
O5 Mo1 O4 85.24(5) . .
O3 Mo1 O4 74.02(4) . .
O6 Mo1 O4 73.24(4) . .
O6 Ni1 O8 91.13(5) 3_667 .
O6 Ni1 O4 94.20(5) 3_667 .
O8 Ni1 O4 94.74(5) . .
O6 Ni1 O3 171.55(5) 3_667 .
O8 Ni1 O3 92.15(5) . .
O4 Ni1 O3 77.77(5) . .
O6 Ni1 O7 89.26(5) 3_667 .
O8 Ni1 O7 93.96(5) . .
O4 Ni1 O7 170.57(5) . .
O3 Ni1 O7 98.28(5) . .
O6 Ni1 O4 78.10(5) 3_667 3_667
O8 Ni1 O4 168.96(5) . 3_667
O4 Ni1 O4 83.75(5) . 3_667
O3 Ni1 O4 98.19(5) . 3_667
O7 Ni1 O4 88.39(5) . 3_667
C3 O3 Mo1 125.27(11) . .
C3 O3 Ni1 124.57(11) . .
Mo1 O3 Ni1 107.65(5) . .
C4 O4 Ni1 115.74(10) . .
C4 O4 Ni1 120.48(10) . 3_667
Ni1 O4 Ni1 96.25(5) . 3_667
C4 O4 Mo1 119.36(10) . .
Ni1 O4 Mo1 100.48(5) . .
Ni1 O4 Mo1 100.31(5) 3_667 .
C5 O5 Mo1 123.57(12) . .
C6 O6 Ni1 121.16(11) . 3_667
C6 O6 Mo1 123.38(11) . .
Ni1 O6 Mo1 107.64(5) 3_667 .
C7 O7 Ni1 123.17(12) . .
C7 O7 H7 109.6(18) . .
Ni1 O7 H7 104.0(19) . .
C8 O8 Ni1 127.54(12) . .
C8 N1 C9 121.60(17) . .
C8 N1 C10 121.01(17) . .
C9 N1 C10 117.14(17) . .
O3 C3 H3A 109.5 . .
O3 C3 H3B 109.5 . .
H3A C3 H3B 109.5 . .
O3 C3 H3C 109.5 . .
H3A C3 H3C 109.5 . .
H3B C3 H3C 109.5 . .
O4 C4 H4A 109.5 . .
O4 C4 H4B 109.5 . .
H4A C4 H4B 109.5 . .
O4 C4 H4C 109.5 . .
H4A C4 H4C 109.5 . .
H4B C4 H4C 109.5 . .
O5 C5 H5A 109.5 . .
O5 C5 H5B 109.5 . .
H5A C5 H5B 109.5 . .
O5 C5 H5C 109.5 . .
H5A C5 H5C 109.5 . .
H5B C5 H5C 109.5 . .
O6 C6 H6A 109.5 . .
O6 C6 H6B 109.5 . .
H6A C6 H6B 109.5 . .
O6 C6 H6C 109.5 . .
H6A C6 H6C 109.5 . .
H6B C6 H6C 109.5 . .
O7 C7 H7A 109.5 . .
O7 C7 H7B 109.5 . .
H7A C7 H7B 109.5 . .
O7 C7 H7C 109.5 . .
H7A C7 H7C 109.5 . .
H7B C7 H7C 109.5 . .
O8 C8 N1 123.13(17) . .
O8 C8 H8A 118.4 . .
N1 C8 H8A 118.4 . .
N1 C9 H9A 109.5 . .
N1 C9 H9B 109.5 . .
H9A C9 H9B 109.5 . .
N1 C9 H9C 109.5 . .
H9A C9 H9C 109.5 . .
H9B C9 H9C 109.5 . .
N1 C10 H10A 109.5 . .
N1 C10 H10B 109.5 . .
H10A C10 H10B 109.5 . .
N1 C10 H10C 109.5 . .
H10A C10 H10C 109.5 . .
H10B C10 H10C 109.5 . .

loop_
_geom_bond_atom_site_label_1
_geom_bond_atom_site_label_2
_geom_bond_distance
_geom_bond_site_symmetry_2
Mo1 O2 1.7044(13) .
Mo1 O1 1.7151(13) .
Mo1 O5 1.9885(13) .
Mo1 O3 2.0295(12) .
Mo1 O6 2.0905(12) .
Mo1 O4 2.2314(12) .
Ni1 O6 2.0134(12) 3_667
Ni1 O8 2.0438(12) .
Ni1 O4 2.0467(12) .
Ni1 O3 2.0472(12) .
Ni1 O7 2.0779(13) .
Ni1 O4 2.0818(11) 3_667
O3 C3 1.417(2) .
O4 C4 1.432(2) .
O4 Ni1 2.0818(11) 3_667
O5 C5 1.415(2) .
O6 C6 1.415(2) .
O6 Ni1 2.0135(12) 3_667
O7 C7 1.434(2) .
O7 H7 0.79(3) .
O8 C8 1.236(2) .
N1 C8 1.323(2) .
N1 C9 1.452(3) .
N1 C10 1.453(3) .
C3 H3A 0.9800 .
C3 H3B 0.9800 .
C3 H3C 0.9800 .
C4 H4A 0.9800 .
C4 H4B 0.9800 .
C4 H4C 0.9800 .
C5 H5A 0.9800 .
C5 H5B 0.9800 .
C5 H5C 0.9800 .
C6 H6A 0.9800 .
C6 H6B 0.9800 .
C6 H6C 0.9800 .
C7 H7A 0.9800 .
C7 H7B 0.9800 .
C7 H7C 0.9800 .
C8 H8A 0.9500 .
C9 H9A 0.9800 .
C9 H9B 0.9800 .
C9 H9C 0.9800 .
C10 H10A 0.9800 .
C10 H10B 0.9800 .
C10 H10C 0.9800 .

loop_
_geom_hbond_atom_site_label_D
_geom_hbond_atom_site_label_H
_geom_hbond_atom_site_label_A
_geom_hbond_distance_DH
_geom_hbond_distance_HA
_geom_hbond_distance_DA
_geom_hbond_angle_DHA
_geom_hbond_site_symmetry_A
O7 H7 O5 0.79(3) 1.90(3) 2.6665(19) 163(3) 3_667

loop_
_geom_torsion_atom_site_label_1
_geom_torsion_atom_site_label_2
_geom_torsion_atom_site_label_3
_geom_torsion_atom_site_label_4
_geom_torsion
Ni1 O8 C8 N1 173.78(13)
C9 N1 C8 O8 175.55(18)
C10 N1 C8 O8 1.4(3)
